data_4312391
loop_
_publ_author_name
'Ryo Kanehama'
'Masamichi Umemiya'
'Fumiyasu Iwahori'
'Hitoshi Miyasaka'
'Ken-ichi Sugiura'
'Masahiro Yamashita'
'Yasukata Yokochi'
'Hiroshi Ito'
'Shin-ichi Kuroda'
'Hideo Kishida'
'Hiroshi Okamoto'

_publ_section_title
;
 Novel ET-Coordinated Copper(I) Complexes: Syntheses, Structures, and
 Physical Properties (ET = BEDT-TTF =
 Bis(ethylenedithio)tetrathiafulvalene)
;
_journal_name_full 'Inorganic Chemistry'
_journal_page_first 7173
_journal_page_last 7181
_journal_paper_doi 10.1021/ic0344362
_journal_volume 42
_journal_year 2003
_chemical_formula_moiety 'C10 H8 Br2 Cu S8 '
_chemical_formula_sum 'C10 H8 Br2 Cu S8'
_chemical_formula_weight 608.01
_space_group_IT_number 14
_symmetry_cell_setting monoclinic
_symmetry_Int_Tables_number 14
_symmetry_space_group_name_Hall '-P 2ybc'
_symmetry_space_group_name_H-M 'P 1 21/c 1'
_cell_angle_alpha 90
_cell_angle_beta 92.75(2)
_cell_angle_gamma 90
_cell_formula_units_Z 4
_cell_length_a 12.67(2)
_cell_length_b 7.407(9)
_cell_length_c 18.50(2)
_cell_measurement_reflns_used 5517
_cell_measurement_temperature 96.2
_cell_measurement_theta_max 27.5
_cell_measurement_theta_min 3.2
_cell_volume 1734(4)
_computing_cell_refinement CRYSTALCLEAR
_computing_data_collection CRYSTALCLEAR
_computing_data_reduction 'teXsan Ver. 1.11'
_computing_publication_material 'teXsan Ver. 1.11'
_computing_structure_refinement 'teXsan Ver. 1.10'
_computing_structure_solution SIR92
_diffrn_detector_area_resol_mean 27.93
_diffrn_measured_fraction_theta_full 0.9937
_diffrn_measured_fraction_theta_max 0.9937
_diffrn_measurement_device_type 'Rigaku/MSC Mercury CCD'
_diffrn_measurement_method \w
_diffrn_radiation_type 'Mo K\a'
_diffrn_radiation_wavelength 0.7107
_diffrn_reflns_av_R_equivalents 0.070
_diffrn_reflns_limit_h_max 16
_diffrn_reflns_limit_h_min -16
_diffrn_reflns_limit_k_max 9
_diffrn_reflns_limit_k_min -9
_diffrn_reflns_limit_l_max 20
_diffrn_reflns_limit_l_min -23
_diffrn_reflns_number 48487
_diffrn_reflns_theta_full 27.43
_diffrn_reflns_theta_max 27.43
_exptl_absorpt_coefficient_mu 6.833
_exptl_absorpt_correction_type none
_exptl_crystal_colour Colorless
_exptl_crystal_density_diffrn 2.329
_exptl_crystal_density_method 'not measured'
_exptl_crystal_description Prism
_exptl_crystal_size_max 0.200
_exptl_crystal_size_mid 0.200
_exptl_crystal_size_min 0.200
_refine_diff_density_max 2.58
_refine_diff_density_min -2.24
_refine_ls_abs_structure_Flack 0.00000
_refine_ls_extinction_method none
_refine_ls_goodness_of_fit_ref 1.306
_refine_ls_hydrogen_treatment noref
_refine_ls_number_parameters 190
_refine_ls_number_reflns 2336
_refine_ls_R_factor_gt 0.0972
_refine_ls_shift/su_max 0.0003
_refine_ls_structure_factor_coef Fsqd
_refine_ls_weighting_details 'w = 1/[\s^2^(Fo^2^) + (0.06100(Max(Fo^2^,0) + 2Fc^2^)/3)^2^]'
_refine_ls_weighting_scheme calc
_refine_ls_wR_factor_ref 0.2303
_reflns_number_gt 2336
_reflns_number_total 3934
_reflns_threshold_expression F^2^>2.0\s(F^2^)
_cod_data_source_file ic0344362si20030708_063103.cif
_cod_data_source_block '_030206'
_cod_original_cell_volume 1733.7(3)
_cod_original_formula_sum 'C10 H8 Br2 Cu S8 '
_cod_database_code 4312391

loop_
_symmetry_equiv_pos_as_xyz
x,y,z
-x,1/2+y,1/2-z
-x,-y,-z
x,1/2-y,1/2+z

loop_
_atom_site_label
_atom_site_type_symbol
_atom_site_fract_x
_atom_site_fract_y
_atom_site_fract_z
_atom_site_U_iso_or_equiv
_atom_site_adp_type
_atom_site_occupancy
_atom_site_calc_flag
_atom_site_refinement_flags
_atom_site_disorder_assembly
_atom_site_disorder_group
Br(1) Br -0.1461(1) 0.1252(2) 1.00953(9) 0.0164(4) Uani 1.00 d . . .
Br(2) Br 0.0456(1) 0.2348(3) 0.83166(9) 0.0217(5) Uani 1.00 d . . .
Cu(1) Cu 0.0281(2) 0.1390(3) 0.9548(1) 0.0180(5) Uani 1.00 d . . .
S(1) S 0.1047(4) 0.3855(6) 1.0214(2) 0.018(1) Uani 1.00 d . . .
S(2) S 0.2998(4) 0.2200(7) 1.1462(2) 0.020(1) Uani 1.00 d . . .
S(3) S 0.2806(3) 0.4139(7) 0.9237(2) 0.020(1) Uani 1.00 d . . .
S(4) S 0.4405(3) 0.2613(7) 1.0245(2) 0.018(1) Uani 1.00 d . . .
S(5) S 0.4505(4) 0.4264(6) 0.7989(2) 0.017(1) Uani 1.00 d . . .
S(6) S 0.6126(3) 0.2811(6) 0.9018(2) 0.015(1) Uani 1.00 d . . .
S(7) S 0.5886(4) 0.4109(7) 0.6724(2) 0.021(1) Uani 1.00 d . . .
S(8) S 0.7766(4) 0.2371(7) 0.7973(2) 0.021(1) Uani 1.00 d . . .
C(1) C 0.095(2) 0.351(2) 1.1168(9) 0.021(4) Uani 1.00 d . . .
C(2) C 0.157(1) 0.194(3) 1.1488(8) 0.017(3) Uani 1.00 d . . .
C(3) C 0.242(1) 0.359(3) 1.0093(9) 0.018(3) Uani 1.00 d . . .
C(4) C 0.314(1) 0.286(3) 1.0565(9) 0.021(4) Uani 1.00 d . . .
C(5) C 0.408(1) 0.354(3) 0.9405(9) 0.024(4) Uani 1.00 d . . .
C(6) C 0.484(1) 0.354(3) 0.8866(9) 0.017(3) Uani 1.00 d . . .
C(7) C 0.572(1) 0.367(3) 0.7628(8) 0.017(3) Uani 1.00 d . . .
C(8) C 0.646(1) 0.300(2) 0.8117(9) 0.013(3) Uani 1.00 d . . .
C(9) C 0.728(1) 0.475(2) 0.6804(8) 0.017(4) Uani 1.00 d . . .
C(10) C 0.799(2) 0.325(2) 0.7066(9) 0.020(4) Uani 1.00 d . . .
H(1) H 0.1191 0.4577 1.1408 0.0255 Uiso 1.00 calc . . .
H(2) H 0.0223 0.3325 1.1257 0.0255 Uiso 1.00 calc . . .
H(3) H 0.1367 0.0881 1.1224 0.0209 Uiso 1.00 calc . . .
H(4) H 0.1390 0.1803 1.1978 0.0209 Uiso 1.00 calc . . .
H(5) H 0.7496 0.5129 0.6342 0.0200 Uiso 1.00 calc . . .
H(6) H 0.7360 0.5731 0.7136 0.0200 Uiso 1.00 calc . . .
H(7) H 0.8696 0.3676 0.7064 0.0241 Uiso 1.00 calc . . .
H(8) H 0.7898 0.2282 0.6733 0.0241 Uiso 1.00 calc . . .

loop_
_atom_site_aniso_label
_atom_site_aniso_U_11
_atom_site_aniso_U_22
_atom_site_aniso_U_33
_atom_site_aniso_U_12
_atom_site_aniso_U_13
_atom_site_aniso_U_23
Br(1) 0.0115(8) 0.0178(9) 0.0203(9) 0.0014(8) 0.0059(6) 0.0018(8)
Br(2) 0.0148(9) 0.034(1) 0.0172(8) 0.0075(9) 0.0057(6) 0.0062(9)
Cu(1) 0.014(1) 0.023(1) 0.018(1) 0.000(1) 0.0045(8) 0.0036(10)
S(1) 0.012(2) 0.018(2) 0.025(2) 0.003(2) 0.006(2) 0.006(2)
S(2) 0.015(2) 0.027(3) 0.018(2) 0.005(2) 0.005(2) 0.001(2)
S(3) 0.007(2) 0.034(3) 0.018(2) 0.006(2) 0.001(2) 0.004(2)
S(4) 0.011(2) 0.031(3) 0.013(2) 0.002(2) 0.002(2) 0.002(2)
S(5) 0.013(2) 0.021(2) 0.017(2) 0.001(2) 0.001(2) 0.007(2)
S(6) 0.011(2) 0.020(2) 0.013(2) 0.001(2) 0.001(2) 0.003(2)
S(7) 0.017(2) 0.032(3) 0.015(2) -0.006(2) 0.001(2) 0.006(2)
S(8) 0.013(2) 0.026(3) 0.025(2) 0.003(2) 0.005(2) 0.011(2)
C(1) 0.03(1) 0.013(9) 0.023(4) 0.001(7) 0.011(8) -0.012(7)
C(2) 0.016(3) 0.030(10) 0.006(8) 0.001(7) 0.006(6) 0.005(7)
C(3) 0.014(4) 0.022(10) 0.019(5) 0.001(8) 0.011(5) -0.009(7)
C(4) 0.012(5) 0.03(1) 0.018(5) -0.009(7) 0.008(5) -0.002(7)
C(5) 0.005(5) 0.05(1) 0.017(6) 0.002(8) -0.004(5) 0.014(8)
C(6) 0.008(5) 0.03(1) 0.015(5) -0.004(7) -0.002(5) 0.001(7)
C(7) 0.013(6) 0.024(10) 0.014(4) -0.007(7) 0.004(4) -0.004(7)
C(8) 0.011(5) 0.014(9) 0.014(4) -0.008(6) 0.005(5) -0.008(6)
C(9) 0.020(5) 0.021(9) 0.009(8) -0.010(6) -0.001(7) -0.005(7)
C(10) 0.03(1) 0.018(9) 0.014(6) -0.003(7) -0.005(7) -0.014(6)

loop_
_atom_type_symbol
_atom_type_description
_atom_type_scat_dispersion_real
_atom_type_scat_dispersion_imag
_atom_type_scat_source
C C 0.003 0.002
;International Tables for Crystallography
(1992, Vol. C, Tables 4.2.6.8 and 6.1.1.1)
;
H H 0.000 0.000
;International Tables for Crystallography
(1992, Vol. C, Table 6.1.1.2)
;
Br Br -0.290 2.459
;International Tables for Crystallography
(1992, Vol. C, Tables 4.2.6.8 and 6.1.1.1)
;
Cu Cu 0.320 1.265
;International Tables for Crystallography
(1992, Vol. C, Tables 4.2.6.8 and 6.1.1.1)
;
S S 0.125 0.123
;International Tables for Crystallography
(1992, Vol. C, Tables 4.2.6.8 and 6.1.1.1)
;

loop_
_geom_angle_atom_site_label_1
_geom_angle_atom_site_label_2
_geom_angle_atom_site_label_3
_geom_angle
_geom_angle_site_symmetry_1
_geom_angle_site_symmetry_2
_geom_angle_site_symmetry_3
_geom_angle_publ_flag
? ? ? ? ? ? ? ?

loop_
_geom_bond_atom_site_label_1
_geom_bond_atom_site_label_2
_geom_bond_distance
_geom_bond_site_symmetry_1
_geom_bond_site_symmetry_2
_geom_bond_publ_flag
? ? ? ? ? ?

loop_
_geom_contact_atom_site_label_1
_geom_contact_atom_site_label_2
_geom_contact_distance
_geom_contact_site_symmetry_1
_geom_contact_site_symmetry_2
_geom_contact_publ_flag
? ? ? ? ? ?

loop_
_geom_torsion_atom_site_label_1
_geom_torsion_atom_site_label_2
_geom_torsion_atom_site_label_3
_geom_torsion_atom_site_label_4
_geom_torsion
_geom_torsion_site_symmetry_1
_geom_torsion_site_symmetry_2
_geom_torsion_site_symmetry_3
_geom_torsion_site_symmetry_4
_geom_torsion_publ_flag
? ? ? ? ? ? ? ? ? ?
